data_4514913
loop_
_publ_author_name
'Liu, Shih-I'
'Haung, Jia-Yun'
'Barve, Indrajeet J.'
'Huang, Sheng-Cih'
'Sun, Chung-Ming'

_publ_section_title
;
 Enantioselective Synthesis of Hydantoin and Diketopiperazine-Fused
 Tetrahydroisoquinolines via Pictet-Spengler Reaction.
;
_journal_issue 4
_journal_name_full 'ACS combinatorial science'
_journal_page_first 336
_journal_page_last 344
_journal_paper_doi 10.1021/acscombsci.9b00005
_journal_volume 21
_journal_year 2019
_chemical_formula_sum 'C23 H23 N2 O4 S'
_chemical_formula_weight 423.49
_space_group_crystal_system triclinic
_space_group_IT_number 2
_space_group_name_Hall '-P 1'
_space_group_name_H-M_alt 'P -1'
_symmetry_space_group_name_Hall '-P 1'
_symmetry_space_group_name_H-M 'P -1'
_atom_sites_solution_hydrogens geom
_audit_creation_method SHELXL-2014/6
_cell_angle_alpha 100.872(3)
_cell_angle_beta 90.005(4)
_cell_angle_gamma 111.647(4)
_cell_formula_units_Z 8
_cell_length_a 14.8110(13)
_cell_length_b 16.4734(14)
_cell_length_c 19.6150(16)
_cell_measurement_reflns_used 212
_cell_measurement_temperature 100(2)
_cell_measurement_theta_max 33.6020
_cell_measurement_theta_min 7.3324
_cell_volume 4355.7(7)
_computing_cell_refinement 'APEX2 v2014.9-0 (Bruker AXS)'
_computing_data_collection 'Bruker APEX2'
_computing_data_reduction 'SAINT V8.34A (Bruker AXS Inc., 2013)'
_computing_molecular_graphics 'Bruker SHELXTL'
_computing_publication_material 'Bruker SHELXTL'
_computing_structure_refinement 'SHELXL-2014/6 (Sheldrick, 2014)'
_diffrn_ambient_temperature 100(2)
_diffrn_detector_area_resol_mean 8.3333
_diffrn_measured_fraction_theta_full 0.956
_diffrn_measured_fraction_theta_max 0.975
_diffrn_measurement_device_type 'Bruker APEX-II CCD'
_diffrn_measurement_method '\f and \w scans'
_diffrn_radiation_type CuK\a
_diffrn_radiation_wavelength 1.54178
_diffrn_reflns_av_R_equivalents 0.0249
_diffrn_reflns_av_unetI/netI 0.0260
_diffrn_reflns_Laue_measured_fraction_full 0.956
_diffrn_reflns_Laue_measured_fraction_max 0.975
_diffrn_reflns_limit_h_max 17
_diffrn_reflns_limit_h_min -17
_diffrn_reflns_limit_k_max 19
_diffrn_reflns_limit_k_min -19
_diffrn_reflns_limit_l_max 23
_diffrn_reflns_limit_l_min -22
_diffrn_reflns_number 40825
_diffrn_reflns_point_group_measured_fraction_full 0.956
_diffrn_reflns_point_group_measured_fraction_max 0.975
_diffrn_reflns_theta_full 67.679
_diffrn_reflns_theta_max 66.781
_diffrn_reflns_theta_min 2.947
_exptl_absorpt_coefficient_mu 1.582
_exptl_absorpt_correction_T_max 0.9492
_exptl_absorpt_correction_T_min 0.7886
_exptl_absorpt_correction_type multi-scan
_exptl_absorpt_process_details 'SADABS V2014/4 (Bruker AXS Inc.)'
_exptl_crystal_colour Yellow
_exptl_crystal_density_diffrn 1.292
_exptl_crystal_density_meas ?
_exptl_crystal_density_method 'not measured'
_exptl_crystal_description Tabullar
_exptl_crystal_F_000 1784
_exptl_crystal_size_max 0.20
_exptl_crystal_size_mid 0.18
_exptl_crystal_size_min 0.04
_refine_diff_density_max 1.916
_refine_diff_density_min -1.074
_refine_diff_density_rms 0.066
_refine_ls_extinction_method none
_refine_ls_goodness_of_fit_ref 1.021
_refine_ls_hydrogen_treatment constr
_refine_ls_matrix_type full
_refine_ls_number_parameters 1255
_refine_ls_number_reflns 15085
_refine_ls_number_restraints 516
_refine_ls_restrained_S_all 1.011
_refine_ls_R_factor_all 0.0683
_refine_ls_R_factor_gt 0.0637
_refine_ls_shift/su_max 0.001
_refine_ls_shift/su_mean 0.000
_refine_ls_structure_factor_coef Fsqd
_refine_ls_weighting_details 'w=1/[\s^2^(Fo^2^)+(0.0798P)^2^+7.4822P] where P=(Fo^2^+2Fc^2^)/3'
_refine_ls_weighting_scheme calc
_refine_ls_wR_factor_gt 0.1616
_refine_ls_wR_factor_ref 0.1661
_reflns_Friedel_coverage 0.000
_reflns_number_gt 13763
_reflns_number_total 15085
_reflns_threshold_expression 'I > 2\s(I)'
_cod_data_source_file co9b00005_si_004.cif
_cod_data_source_block cu_170538LT_0m_a
_cod_depositor_comments
;
The following automatic conversions were performed:

'_exptl_crystal_density_meas' value 'not measured' was changed to '?'
- the value is perceived as not measured.

Automatic conversion script
Id: cif_fix_values 4973 2017-02-22 13:04:09Z antanas 
;
_cod_database_code 4514913
_shelx_space_group_comment
;
The symmetry employed for this shelxl refinement is uniquely defined
by the following loop, which should always be used as a source of
symmetry information in preference to the above space-group names.
They are only intended as comments.
;
_shelxl_version_number 2014/6

loop_
_space_group_symop_operation_xyz
'x, y, z'
'-x, -y, -z'

loop_
_atom_site_label
_atom_site_type_symbol
_atom_site_fract_x
_atom_site_fract_y
_atom_site_fract_z
_atom_site_U_iso_or_equiv
_atom_site_adp_type
_atom_site_occupancy
_atom_site_site_symmetry_order
_atom_site_calc_flag
_atom_site_refinement_flags_posn
_atom_site_refinement_flags_adp
_atom_site_refinement_flags_occupancy
_atom_site_disorder_assembly
_atom_site_disorder_group
C1 C 0.85223(19) 0.10659(16) 1.03288(14) 0.0243(5) Uani 1 1 d . . . A 2
C2 C 1.00028(18) 0.09942(16) 1.00698(13) 0.0238(5) Uani 1 1 d . . . B 2
C3 C 0.94240(18) 0.08337(17) 0.93933(13) 0.0234(5) Uani 1 1 d . . . B 2
H3 H 0.9314 0.0228 0.9111 0.028 Uiso 1 1 calc R U . B 2
C4 C 0.9885(2) 0.15468(18) 0.89687(14) 0.0285(6) Uani 1 1 d . . . B 2
H4A H 1.0066 0.2147 0.9268 0.034 Uiso 1 1 calc R U . B 2
H4B H 1.0483 0.1490 0.8778 0.034 Uiso 1 1 calc R U . B 2
C5 C 0.9164(2) 0.14283(17) 0.83847(14) 0.0285(6) Uani 1 1 d . . . B 2
C6 C 0.9484(2) 0.16219(18) 0.77449(15) 0.0328(6) Uani 1 1 d . . . B 2
H6 H 1.0162 0.1840 0.7685 0.039 Uiso 1 1 calc R U . B 2
C7 C 0.8834(3) 0.15031(19) 0.71979(15) 0.0368(7) Uani 1 1 d . . . B 2
C8 C 0.8490(5) 0.1376(6) 0.6012(2) 0.118(3) Uani 1 1 d . . . C 2
H8A H 0.8611 0.1865 0.5755 0.142 Uiso 1 1 calc R U . C 2
H8B H 0.8621 0.0893 0.5697 0.142 Uiso 1 1 calc R U . C 2
C9 C 0.7549(4) 0.1066(4) 0.6104(2) 0.098(2) Uani 1 1 d . . . C 2
H9A H 0.7278 0.0448 0.5828 0.118 Uiso 1 1 calc R U . C 2
H9B H 0.7266 0.1416 0.5878 0.118 Uiso 1 1 calc R U . C 2
C10 C 0.7842(2) 0.1182(2) 0.72792(15) 0.0360(7) Uani 1 1 d . . . B 2
C11 C 0.7515(2) 0.0980(2) 0.79110(15) 0.0341(6) Uani 1 1 d . . . B 2
H11 H 0.6835 0.0752 0.7965 0.041 Uiso 1 1 calc R U . B 2
C12 C 0.8166(2) 0.11043(17) 0.84690(14) 0.0278(6) Uani 1 1 d . . . B 2
C13 C 0.77598(19) 0.09173(18) 0.91637(14) 0.0263(5) Uani 1 1 d . . . B 2
H13 H 0.7587 0.1433 0.9386 0.032 Uiso 1 1 calc R U . B 2
C14 C 0.97521(19) 0.13533(18) 1.13338(13) 0.0263(5) Uani 1 1 d . . . D 2
H14A H 0.9565 0.1849 1.1569 0.032 Uiso 1 1 calc R U . D 2
H14B H 1.0472 0.1563 1.1383 0.032 Uiso 1 1 calc R U . D 2
C15 C 0.93211(19) 0.05659(19) 1.16952(14) 0.0288(6) Uani 1 1 d . . . D 2
H15A H 0.8650 0.0500 1.1811 0.035 Uiso 1 1 calc R U . D 2
H15B H 0.9288 0.0011 1.1377 0.035 Uiso 1 1 calc R U . D 2
C16 C 0.9937(2) 0.0705(2) 1.23534(15) 0.0342(6) Uani 1 1 d . . . D 2
H16A H 0.9999 0.1273 1.2666 0.041 Uiso 1 1 calc R U . D 2
H16B H 0.9629 0.0212 1.2601 0.041 Uiso 1 1 calc R U . D 2
C17 C 1.1504(2) 0.0879(2) 1.27535(17) 0.0441(8) Uani 1 1 d . . . E 2
H17A H 1.1598 0.1458 1.3050 0.066 Uiso 1 1 calc R U . E 2
H17B H 1.2133 0.0877 1.2601 0.066 Uiso 1 1 calc R U . E 2
H17C H 1.1220 0.0407 1.3017 0.066 Uiso 1 1 calc R U . E 2
C18 C 0.68401(19) 0.00867(19) 0.90792(14) 0.0271(6) Uani 1 1 d . . . B 2
C19 C 0.6907(2) -0.07501(19) 0.88989(15) 0.0318(6) Uani 1 1 d . . . B 2
H19 H 0.7526 -0.0789 0.8837 0.038 Uiso 1 1 calc R U . B 2
C20 C 0.6082(2) -0.1521(2) 0.88103(16) 0.0394(7) Uani 1 1 d . . . B 2
H20 H 0.6132 -0.2088 0.8688 0.047 Uiso 1 1 calc R U . B 2
C21 C 0.5187(2) -0.1459(2) 0.89014(17) 0.0450(8) Uani 1 1 d . . . B 2
H21 H 0.4618 -0.1987 0.8845 0.054 Uiso 1 1 calc R U . B 2
C22 C 0.5110(2) -0.0639(3) 0.90731(17) 0.0444(8) Uani 1 1 d . . . B 2
H22 H 0.4486 -0.0610 0.9135 0.053 Uiso 1 1 calc R U . B 2
C23 C 0.5931(2) 0.0153(2) 0.91582(15) 0.0350(7) Uani 1 1 d . . . B 2
C24 C 0.5813(3) 0.1029(3) 0.93242(19) 0.0494(9) Uani 1 1 d . . . B 2
H24A H 0.5122 0.0928 0.9361 0.074 Uiso 1 1 calc R U . B 2
H24B H 0.6060 0.1359 0.8953 0.074 Uiso 1 1 calc R U . B 2
H24C H 0.6180 0.1376 0.9767 0.074 Uiso 1 1 calc R U . B 2
C25 C 0.24648(18) 0.62021(16) -0.00015(13) 0.0229(5) Uani 1 1 d . . . F 2
C26 C 0.0896(2) 0.60979(18) 0.01629(14) 0.0280(6) Uani 1 1 d . . . G 2
C27 C 0.12704(18) 0.58787(18) 0.07886(14) 0.0253(5) Uani 1 1 d . . . G 2
H27 H 0.0876 0.5251 0.0826 0.030 Uiso 1 1 calc R U . G 2
C28 C 0.1307(2) 0.65123(18) 0.14673(14) 0.0278(6) Uani 1 1 d . . . G 2
H28A H 0.1599 0.7136 0.1403 0.033 Uiso 1 1 calc R U . G 2
H28B H 0.0639 0.6401 0.1612 0.033 Uiso 1 1 calc R U . G 2
C29 C 0.19081(19) 0.63733(16) 0.20203(14) 0.0241(5) Uani 1 1 d . . . G 2
C30 C 0.1695(2) 0.65225(18) 0.27112(14) 0.0283(6) Uani 1 1 d . . . G 2
H30 H 0.1159 0.6695 0.2825 0.034 Uiso 1 1 calc R U . G 2
C31 C 0.2242(2) 0.64261(18) 0.32351(14) 0.0283(6) Uani 1 1 d . . . G 2
C32 C 0.2678(2) 0.6608(2) 0.44295(16) 0.0434(8) Uani 1 1 d . . . H 2
H32A H 0.2356 0.6507 0.4865 0.052 Uiso 1 1 calc R U . H 2
H32B H 0.3207 0.7206 0.4527 0.052 Uiso 1 1 calc R U . H 2
C33 C 0.3093(2) 0.5917(2) 0.41921(15) 0.0408(7) Uani 1 1 d . . . H 2
H33A H 0.3546 0.5926 0.4566 0.049 Uiso 1 1 calc R U . H 2
H33B H 0.2562 0.5320 0.4089 0.049 Uiso 1 1 calc R U . H 2
C34 C 0.30313(19) 0.61751(17) 0.30683(14) 0.0255(5) Uani 1 1 d . . . G 2
C35 C 0.32351(18) 0.60097(17) 0.23834(14) 0.0247(5) Uani 1 1 d . . . G 2
H35 H 0.3764 0.5827 0.2272 0.030 Uiso 1 1 calc R U . G 2
C36 C 0.26852(17) 0.61039(16) 0.18500(13) 0.0212(5) Uani 1 1 d . . . G 2
C37 C 0.29402(18) 0.58678(17) 0.11017(13) 0.0225(5) Uani 1 1 d . . . G 2
H37 H 0.3611 0.6289 0.1048 0.027 Uiso 1 1 calc R U . G 2
C38 C 0.1519(2) 0.64875(19) -0.09560(15) 0.0314(6) Uani 1 1 d . . . I 2
H38A H 0.2153 0.6910 -0.1061 0.038 Uiso 1 1 calc R U . I 2
H38B H 0.1047 0.6787 -0.0931 0.038 Uiso 1 1 calc R U . I 2
C39 C 0.1168(2) 0.5669(2) -0.15427(14) 0.0321(6) Uani 1 1 d . . . I 2
H39A H 0.1725 0.5499 -0.1686 0.039 Uiso 1 1 calc R U . I 2
H39B H 0.0683 0.5166 -0.1373 0.039 Uiso 1 1 calc R U . I 2
C40 C 0.0713(2) 0.5838(2) -0.21650(15) 0.0376(7) Uani 1 1 d . . . I 2
H40A H 0.1173 0.6370 -0.2318 0.045 Uiso 1 1 calc R U . I 2
H40B H 0.0552 0.5319 -0.2557 0.045 Uiso 1 1 calc R U . I 2
C41 C -0.0655(3) 0.6096(3) -0.25240(17) 0.0518(9) Uani 1 1 d . . . J 2
H41A H -0.0240 0.6624 -0.2693 0.078 Uiso 1 1 calc R U . J 2
H41B H -0.1251 0.6174 -0.2366 0.078 Uiso 1 1 calc R U . J 2
H41C H -0.0826 0.5569 -0.2901 0.078 Uiso 1 1 calc R U . J 2
C42 C 0.2925(2) 0.49109(18) 0.09491(13) 0.0262(5) Uani 1 1 d . . . G 2
C43 C 0.2026(2) 0.41924(18) 0.09423(14) 0.0282(6) Uani 1 1 d . . . G 2
H43 H 0.1446 0.4307 0.1009 0.034 Uiso 1 1 calc R U . G 2
C44 C 0.1985(2) 0.33330(19) 0.08403(15) 0.0333(6) Uani 1 1 d . . . G 2
H44 H 0.1376 0.2855 0.0827 0.040 Uiso 1 1 calc R U . G 2
C45 C 0.2831(2) 0.31608(19) 0.07566(14) 0.0330(6) Uani 1 1 d . . . G 2
H45 H 0.2807 0.2567 0.0691 0.040 Uiso 1 1 calc R U . G 2
C46 C 0.3698(2) 0.38547(19) 0.07694(14) 0.0330(6) Uani 1 1 d . . . G 2
H46 H 0.4274 0.3730 0.0715 0.040 Uiso 1 1 calc R U . G 2
C47 C 0.3777(2) 0.47411(19) 0.08586(13) 0.0280(6) Uani 1 1 d . . . G 2
C48 C 0.4742(2) 0.5473(2) 0.08745(15) 0.0342(6) Uani 1 1 d . . . G 2
H48A H 0.4731 0.5798 0.0506 0.051 Uiso 1 1 calc R U . G 2
H48B H 0.5248 0.5221 0.0800 0.051 Uiso 1 1 calc R U . G 2
H48C H 0.4883 0.5883 0.1328 0.051 Uiso 1 1 calc R U . G 2
C49 C 0.6373(2) 0.8735(2) 0.50333(15) 0.0343(6) Uani 1 1 d . . . K 2
C50 C 0.54720(19) 0.90534(19) 0.42160(14) 0.0302(6) Uani 1 1 d . . . L 2
H50 H 0.5610 0.9661 0.4119 0.036 Uiso 1 1 calc R U . L 2
C51 C 0.4938(2) 0.8936(2) 0.48651(16) 0.0431(8) Uani 1 1 d . . . L 2
C52 C 0.49411(19) 0.83319(19) 0.35855(14) 0.0305(6) Uani 1 1 d . . . L 2
H52A H 0.4732 0.7737 0.3709 0.037 Uiso 1 1 calc R U . L 2
H52B H 0.4354 0.8420 0.3430 0.037 Uiso 1 1 calc R U . L 2
C53 C 0.56242(19) 0.83866(17) 0.30106(14) 0.0254(5) Uani 1 1 d . . . L 2
C54 C 0.52538(19) 0.81336(17) 0.23188(14) 0.0272(6) Uani 1 1 d . . . L 2
H54 H 0.4570 0.7922 0.2215 0.033 Uiso 1 1 calc R U . L 2
C55 C 0.58576(19) 0.81827(17) 0.17797(14) 0.0252(5) Uani 1 1 d . . . L 2
C56 C 0.6103(2) 0.78582(19) 0.05899(14) 0.0291(6) Uani 1 1 d . . . M 2
H56A H 0.5815 0.7853 0.0133 0.035 Uiso 1 1 calc R U . M 2
H56B H 0.6220 0.7298 0.0555 0.035 Uiso 1 1 calc R U . M 2
C57 C 0.7055(2) 0.86430(19) 0.07680(14) 0.0307(6) Uani 1 1 d . . . M 2
H57A H 0.7496 0.8619 0.0392 0.037 Uiso 1 1 calc R U . M 2
H57B H 0.6940 0.9205 0.0811 0.037 Uiso 1 1 calc R U . M 2
C58 C 0.68654(18) 0.85264(16) 0.19311(14) 0.0236(5) Uani 1 1 d . . . L 2
C59 C 0.72376(18) 0.87726(16) 0.26153(13) 0.0234(5) Uani 1 1 d . . . L 2
H59 H 0.7923 0.8999 0.2717 0.028 Uiso 1 1 calc R U . L 2
C60 C 0.66303(18) 0.86968(16) 0.31619(13) 0.0224(5) Uani 1 1 d . . . L 2
C61 C 0.70953(19) 0.89268(17) 0.39020(13) 0.0246(5) Uani 1 1 d . . . L 2
C62 C 0.5144(4) 0.8447(5) 0.5981(2) 0.100(2) Uani 1 1 d . . . N 2
H62A H 0.4423 0.8211 0.5952 0.120 Uiso 1 1 calc R U . N 2
H62B H 0.5360 0.7967 0.6055 0.120 Uiso 1 1 calc R U . N 2
C63 C 0.5519(4) 0.9190(4) 0.6553(3) 0.0935(17) Uani 1 1 d . . . N 2
H63 H 0.6106 0.9689 0.6557 0.112 Uiso 1 1 calc R U . N 2
C64 C 0.4879(4) 0.9085(5) 0.7140(3) 0.105(2) Uani 1 1 d . . . N 2
H64A H 0.4926 0.8607 0.7360 0.126 Uiso 1 1 calc R U . N 2
H64B H 0.5111 0.9646 0.7494 0.126 Uiso 1 1 calc R U . N 2
C65 C 0.3320(4) 0.8930(7) 0.7484(2) 0.150(4) Uani 1 1 d . . . O 2
H65A H 0.3152 0.8390 0.7678 0.226 Uiso 1 1 calc R U . O 2
H65B H 0.2721 0.8989 0.7332 0.226 Uiso 1 1 calc R U . O 2
H65C H 0.3695 0.9452 0.7841 0.226 Uiso 1 1 calc R U . O 2
C66 C 0.8010(5) 0.9696(5) 0.4032(6) 0.0270(14) Uani 0.611(6) 1 d D U P P 1
C67 C 0.7993(5) 1.0542(4) 0.4075(3) 0.0329(13) Uani 0.611(6) 1 d D U P P 1
H67 H 0.7388 1.0609 0.4026 0.040 Uiso 0.611(6) 1 calc R U P P 1
C68 C 0.8849(5) 1.1289(4) 0.4190(3) 0.0414(13) Uani 0.611(6) 1 d D U P P 1
H68 H 0.8830 1.1866 0.4221 0.050 Uiso 0.611(6) 1 calc R U P P 1
C69 C 0.9714(6) 1.1194(5) 0.4257(7) 0.0405(17) Uani 0.611(6) 1 d D U P P 1
H69 H 1.0302 1.1706 0.4333 0.049 Uiso 0.611(6) 1 calc R U P P 1
C70 C 0.9749(4) 1.0348(4) 0.4214(3) 0.0407(13) Uani 0.611(6) 1 d D U P P 1
H70 H 1.0358 1.0290 0.4266 0.049 Uiso 0.611(6) 1 calc R U P P 1
C71 C 0.8891(4) 0.9590(4) 0.4097(3) 0.0305(12) Uani 0.611(6) 1 d D U P P 1
C72 C 0.8952(4) 0.8693(4) 0.4036(3) 0.0396(13) Uani 0.611(6) 1 d D U P P 1
H72A H 0.8598 0.8404 0.4401 0.059 Uiso 0.611(6) 1 calc R U P P 1
H72B H 0.9637 0.8763 0.4087 0.059 Uiso 0.611(6) 1 calc R U P P 1
H72C H 0.8662 0.8324 0.3578 0.059 Uiso 0.611(6) 1 calc R U P P 1
C66' C 0.7931(7) 0.9931(8) 0.4051(9) 0.024(2) Uani 0.389(6) 1 d D U P L 2
C67' C 0.7642(7) 1.0645(6) 0.4042(6) 0.0295(18) Uani 0.389(6) 1 d D U P L 2
H67' H 0.6969 1.0532 0.3964 0.035 Uiso 0.389(6) 1 calc R U P P 2
C68' C 0.8310(6) 1.1511(5) 0.4143(4) 0.0386(17) Uani 0.389(6) 1 d D U P L 2
H68' H 0.8104 1.1994 0.4148 0.046 Uiso 0.389(6) 1 calc R U P P 2
C69' C 0.9279(7) 1.1657(6) 0.4237(5) 0.0408(19) Uani 0.389(6) 1 d D U P L 2
H69' H 0.9747 1.2248 0.4297 0.049 Uiso 0.389(6) 1 calc R U P P 2
C70' C 0.9593(10) 1.0957(8) 0.4248(11) 0.040(2) Uani 0.389(6) 1 d D U P L 2
H70' H 1.0268 1.1076 0.4325 0.048 Uiso 0.389(6) 1 calc R U P P 2
C71' C 0.8919(5) 1.0089(6) 0.4145(4) 0.0298(15) Uani 0.389(6) 1 d D U P L 2
C72' C 0.9277(7) 0.9354(7) 0.4125(5) 0.040(2) Uani 0.389(6) 1 d D U P L 2
H72D H 0.8927 0.8975 0.4444 0.060 Uiso 0.389(6) 1 calc R U P P 2
H72E H 0.9976 0.9605 0.4266 0.060 Uiso 0.389(6) 1 calc R U P P 2
H72F H 0.9164 0.8996 0.3650 0.060 Uiso 0.389(6) 1 calc R U P P 2
C73 C 0.7326(2) 0.63231(17) 0.53400(14) 0.0291(6) Uani 1 1 d . . . . .
C74 C 0.5725(2) 0.60379(17) 0.50781(14) 0.0269(6) Uani 1 1 d . . . . .
C75 C 0.61735(18) 0.58625(17) 0.44018(13) 0.0239(5) Uani 1 1 d . . . . .
H75 H 0.5859 0.5219 0.4170 0.029 Uiso 1 1 calc R U . . .
C76 C 0.61347(19) 0.64503(17) 0.39006(13) 0.0254(5) Uani 1 1 d . . . . .
H76A H 0.5462 0.6249 0.3688 0.030 Uiso 1 1 calc R U . . .
H76B H 0.6326 0.7075 0.4156 0.030 Uiso 1 1 calc R U . . .
C77 C 0.68187(18) 0.63989(17) 0.33388(13) 0.0234(5) Uani 1 1 d . . . . .
C78 C 0.66099(18) 0.65163(16) 0.26785(13) 0.0221(5) Uani 1 1 d . . . . .
H78 H 0.6037 0.6623 0.2591 0.027 Uiso 1 1 calc R U . . .
C79 C 0.72198(18) 0.64807(16) 0.21494(13) 0.0215(5) Uani 1 1 d . . . . .
C80 C 0.76729(19) 0.66458(19) 0.10137(14) 0.0267(5) Uani 1 1 d . . . . .
H80A H 0.8127 0.7277 0.1089 0.032 Uiso 1 1 calc R U . . .
H80B H 0.7358 0.6475 0.0535 0.032 Uiso 1 1 calc R U . . .
C81 C 0.82313(19) 0.60692(19) 0.10887(13) 0.0268(5) Uani 1 1 d . . . . .
H81A H 0.7781 0.5437 0.1002 0.032 Uiso 1 1 calc R U . . .
H81B H 0.8722 0.6134 0.0739 0.032 Uiso 1 1 calc R U . . .
C82 C 0.80728(18) 0.63432(17) 0.22833(13) 0.0239(5) Uani 1 1 d . . . . .
C83 C 0.82783(19) 0.6218(2) 0.29331(14) 0.0298(6) Uani 1 1 d . . . . .
H83 H 0.8854 0.6115 0.3019 0.036 Uiso 1 1 calc R U . . .
C84 C 0.76607(19) 0.62408(19) 0.34644(14) 0.0279(6) Uani 1 1 d . . . . .
C85 C 0.7936(2) 0.6080(2) 0.41651(15) 0.0394(8) Uani 1 1 d . . . . .
C86 C 0.6289(2) 0.65518(19) 0.63329(14) 0.0351(7) Uani 1 1 d . . . . .
H86A H 0.5694 0.6693 0.6362 0.042 Uiso 1 1 calc R U . . .
H86B H 0.6847 0.7099 0.6547 0.042 Uiso 1 1 calc R U . . .
C87 C 0.6186(2) 0.5824(2) 0.67418(14) 0.0333(6) Uani 1 1 d . . . . .
H87A H 0.5813 0.5234 0.6445 0.040 Uiso 1 1 calc R U . . .
H87B H 0.6840 0.5840 0.6868 0.040 Uiso 1 1 calc R U . . .
C88 C 0.5672(2) 0.5946(2) 0.73943(15) 0.0413(7) Uani 1 1 d . . . . .
H88A H 0.5667 0.5504 0.7674 0.050 Uiso 1 1 calc R U . . .
H88B H 0.6013 0.6551 0.7680 0.050 Uiso 1 1 calc R U . . .
C89 C 0.4157(3) 0.5904(3) 0.77806(19) 0.0532(9) Uani 1 1 d . . . . .
H89A H 0.4158 0.5469 0.8059 0.080 Uiso 1 1 calc R U . . .
H89B H 0.3486 0.5788 0.7622 0.080 Uiso 1 1 calc R U . . .
H89C H 0.4449 0.6507 0.8065 0.080 Uiso 1 1 calc R U . . .
N1 N 0.94281(15) 0.11326(14) 1.05931(11) 0.0241(4) Uani 1 1 d . . . . .
N2 N 0.85122(15) 0.08801(14) 0.96305(11) 0.0241(4) Uani 1 1 d . . . . .
N3 N 0.16328(16) 0.62718(15) -0.02800(12) 0.0266(5) Uani 1 1 d . . . . .
N4 N 0.22538(15) 0.59629(14) 0.06148(11) 0.0224(4) Uani 1 1 d . . . . .
N5 N 0.5499(2) 0.8729(2) 0.53129(14) 0.0516(8) Uani 1 1 d . . . . .
N6 N 0.63732(15) 0.89501(14) 0.44054(11) 0.0251(5) Uani 1 1 d . . . . .
N7 N 0.64412(17) 0.62844(15) 0.55983(11) 0.0284(5) Uani 1 1 d . . . . .
N8 N 0.71763(16) 0.60654(15) 0.46429(11) 0.0271(5) Uani 1 1 d . . . . .
O1 O 0.91998(19) 0.17003(15) 0.65788(11) 0.0471(6) Uani 1 1 d . . . . .
O2 O 0.71688(19) 0.10334(18) 0.67453(11) 0.0511(6) Uani 1 1 d . . . . .
O3 O 1.08269(13) 0.10136(13) 1.01445(10) 0.0285(4) Uani 1 1 d . . . . .
O4 O 1.08671(14) 0.07274(14) 1.21637(10) 0.0350(5) Uani 1 1 d . . . . .
O5 O 0.36052(14) 0.60816(14) 0.35761(10) 0.0319(4) Uani 1 1 d . . . . .
O6 O 0.19808(15) 0.65748(15) 0.39038(10) 0.0379(5) Uani 1 1 d . . . . .
O7 O 0.00974(14) 0.61184(15) 0.00591(10) 0.0371(5) Uani 1 1 d . . . . .
O8 O -0.01450(16) 0.59785(18) -0.19611(11) 0.0472(6) Uani 1 1 d . . . . .
O9 O 0.74998(13) 0.86240(12) 0.14143(9) 0.0269(4) Uani 1 1 d . . . . .
O10 O 0.54364(13) 0.79055(13) 0.11129(10) 0.0299(4) Uani 1 1 d . . . . .
O11 O 0.41561(16) 0.89881(19) 0.49746(12) 0.0568(7) Uani 1 1 d . . . . .
O12 O 0.3873(3) 0.8868(5) 0.69184(17) 0.173(3) Uani 1 1 d . . . . .
O13 O 0.87114(13) 0.63158(13) 0.17771(9) 0.0278(4) Uani 1 1 d . . . . .
O14 O 0.69414(12) 0.65553(12) 0.15072(9) 0.0237(4) Uani 1 1 d . . . . .
O15 O 0.48883(15) 0.59799(14) 0.51509(10) 0.0336(4) Uani 1 1 d . . . . .
O16 O 0.47059(17) 0.58272(16) 0.71943(11) 0.0450(5) Uani 1 1 d . . . . .
S1 S 0.76529(5) 0.12028(5) 1.08064(4) 0.03019(16) Uani 1 1 d . . . . .
S2 S 0.34972(5) 0.63920(5) -0.03824(3) 0.02958(16) Uani 1 1 d . . . . .
S3 S 0.72077(6) 0.84986(5) 0.54191(4) 0.03842(18) Uani 1 1 d . . . . .
S4 S 0.83501(5) 0.66374(5) 0.58276(4) 0.0411(2) Uani 1 1 d . . . . .
C90 C 0.8318(6) 0.5449(7) 0.4143(5) 0.0320(17) Uani 0.437(5) 1 d D U P Q 1
C91 C 0.7669(9) 0.4578(7) 0.3935(5) 0.0363(16) Uani 0.437(5) 1 d D U P Q 1
H91 H 0.6997 0.4466 0.3853 0.044 Uiso 0.437(5) 1 calc R U P Q 1
C92 C 0.7963(6) 0.3867(6) 0.3842(4) 0.0415(14) Uani 0.437(5) 1 d D U P Q 1
H92 H 0.7498 0.3278 0.3692 0.050 Uiso 0.437(5) 1 calc R U P Q 1
C93 C 0.8904(12) 0.3999(9) 0.3962(12) 0.0409(19) Uani 0.437(5) 1 d D U P Q 1
H93 H 0.9105 0.3507 0.3900 0.049 Uiso 0.437(5) 1 calc R U P Q 1
C94 C 0.9620(6) 0.4915(5) 0.4192(3) 0.0401(15) Uani 0.437(5) 1 d D U P Q 1
H94 H 1.0290 0.5024 0.4281 0.048 Uiso 0.437(5) 1 calc R U P Q 1
C95 C 0.9299(6) 0.5611(6) 0.4276(4) 0.0335(15) Uani 0.437(5) 1 d D U P Q 1
C96 C 1.0054(5) 0.6557(6) 0.4510(4) 0.0417(17) Uani 0.437(5) 1 d D U P Q 1
H96A H 1.0697 0.6533 0.4583 0.063 Uiso 0.437(5) 1 calc R U P Q 1
H96B H 0.9878 0.6843 0.4945 0.063 Uiso 0.437(5) 1 calc R U P Q 1
H96C H 1.0072 0.6902 0.4150 0.063 Uiso 0.437(5) 1 calc R U P Q 1
C90' C 0.8000(5) 0.5061(6) 0.4013(4) 0.0322(14) Uani 0.563(5) 1 d D U P Q 2
C91' C 0.7187(5) 0.4296(4) 0.3766(3) 0.0308(12) Uani 0.563(5) 1 d D U P Q 2
H91' H 0.6578 0.4346 0.3685 0.037 Uiso 0.563(5) 1 calc R U P Q 2
C92' C 0.7246(5) 0.3456(4) 0.3634(3) 0.0403(12) Uani 0.563(5) 1 d D U P Q 2
H92' H 0.6685 0.2935 0.3465 0.048 Uiso 0.563(5) 1 calc R U P Q 2
C93' C 0.8141(5) 0.3397(5) 0.3755(3) 0.0473(13) Uani 0.563(5) 1 d D U P Q 2
H93' H 0.8192 0.2829 0.3670 0.057 Uiso 0.563(5) 1 calc R U P Q 2
C94' C 0.8991(10) 0.4186(8) 0.4009(10) 0.0465(19) Uani 0.563(5) 1 d D U P Q 2
H94' H 0.9603 0.4144 0.4089 0.056 Uiso 0.563(5) 1 calc R U P Q 2
C95' C 0.8902(4) 0.4992(5) 0.4131(3) 0.0405(12) Uani 0.563(5) 1 d D U P Q 2
C96' C 0.9807(5) 0.5806(6) 0.4363(4) 0.0564(19) Uani 0.563(5) 1 d D U P Q 2
H96D H 1.0362 0.5627 0.4412 0.085 Uiso 0.563(5) 1 calc R U P Q 2
H96E H 0.9723 0.6138 0.4813 0.085 Uiso 0.563(5) 1 calc R U P Q 2
H96F H 0.9928 0.6186 0.4018 0.085 Uiso 0.563(5) 1 calc R U P Q 2

loop_
_atom_site_aniso_label
_atom_site_aniso_U_11
_atom_site_aniso_U_22
_atom_site_aniso_U_33
_atom_site_aniso_U_23
_atom_site_aniso_U_13
_atom_site_aniso_U_12
C1 0.0254(13) 0.0194(12) 0.0259(13) 0.0025(10) -0.0001(10) 0.0070(10)
C2 0.0215(13) 0.0208(12) 0.0263(13) 0.0056(10) 0.0022(10) 0.0042(10)
C3 0.0202(12) 0.0249(13) 0.0244(13) 0.0047(10) 0.0022(10) 0.0077(10)
C4 0.0289(14) 0.0248(13) 0.0263(14) 0.0061(11) 0.0034(11) 0.0035(11)
C5 0.0376(15) 0.0191(12) 0.0273(14) 0.0040(11) 0.0009(11) 0.0093(11)
C6 0.0428(16) 0.0240(13) 0.0281(15) 0.0048(11) 0.0039(12) 0.0086(12)
C7 0.064(2) 0.0264(14) 0.0229(14) 0.0054(11) 0.0034(13) 0.0202(14)
C8 0.117(5) 0.262(9) 0.0213(19) 0.020(3) 0.002(2) 0.127(6)
C9 0.083(3) 0.126(5) 0.028(2) 0.014(2) -0.013(2) -0.028(3)
C10 0.0508(18) 0.0355(15) 0.0290(15) 0.0044(12) -0.0037(13) 0.0255(14)
C11 0.0437(17) 0.0355(15) 0.0310(15) 0.0061(12) -0.0019(12) 0.0241(13)
C12 0.0359(15) 0.0233(13) 0.0271(14) 0.0037(11) 0.0002(11) 0.0150(11)
C13 0.0295(14) 0.0261(13) 0.0269(14) 0.0035(11) -0.0019(11) 0.0155(11)
C14 0.0256(13) 0.0261(13) 0.0230(13) 0.0022(11) -0.0006(10) 0.0062(11)
C15 0.0255(13) 0.0314(14) 0.0262(14) 0.0068(11) 0.0036(10) 0.0063(11)
C16 0.0339(15) 0.0395(16) 0.0268(14) 0.0100(12) 0.0037(11) 0.0096(13)
C17 0.0455(18) 0.0458(18) 0.0408(18) 0.0033(15) -0.0139(14) 0.0195(15)
C18 0.0269(13) 0.0335(14) 0.0234(13) 0.0068(11) -0.0022(10) 0.0136(11)
C19 0.0348(15) 0.0316(14) 0.0286(14) 0.0052(12) -0.0030(11) 0.0127(12)
C20 0.0444(18) 0.0357(16) 0.0327(16) 0.0071(13) -0.0067(13) 0.0087(14)
C21 0.0385(17) 0.052(2) 0.0341(17) 0.0152(15) -0.0063(13) 0.0024(15)
C22 0.0264(15) 0.074(2) 0.0349(16) 0.0179(16) 0.0008(12) 0.0182(15)
C23 0.0311(15) 0.0532(18) 0.0283(15) 0.0122(13) -0.0009(11) 0.0225(14)
C24 0.0485(19) 0.070(2) 0.050(2) 0.0152(18) 0.0068(16) 0.0431(19)
C25 0.0254(13) 0.0189(12) 0.0248(13) 0.0036(10) 0.0020(10) 0.0092(10)
C26 0.0281(14) 0.0319(14) 0.0261(14) 0.0007(11) 0.0025(11) 0.0162(11)
C27 0.0228(13) 0.0299(13) 0.0257(13) 0.0050(11) 0.0054(10) 0.0131(11)
C28 0.0308(14) 0.0314(14) 0.0262(14) 0.0039(11) 0.0063(11) 0.0182(12)
C29 0.0256(13) 0.0194(12) 0.0262(13) 0.0010(10) 0.0039(10) 0.0089(10)
C30 0.0311(14) 0.0278(13) 0.0270(14) 0.0012(11) 0.0058(11) 0.0142(11)
C31 0.0325(14) 0.0246(13) 0.0233(13) 0.0009(11) 0.0068(11) 0.0076(11)
C32 0.0410(17) 0.055(2) 0.0259(15) 0.0045(14) 0.0032(13) 0.0100(15)
C33 0.0402(17) 0.056(2) 0.0253(15) 0.0135(14) 0.0045(12) 0.0141(15)
C34 0.0253(13) 0.0210(12) 0.0246(13) 0.0024(10) -0.0012(10) 0.0032(10)
C35 0.0222(12) 0.0223(12) 0.0265(13) 0.0022(10) 0.0024(10) 0.0062(10)
C36 0.0214(12) 0.0164(11) 0.0229(13) 0.0019(10) 0.0024(9) 0.0048(9)
C37 0.0204(12) 0.0260(13) 0.0218(13) 0.0048(10) 0.0025(9) 0.0095(10)
C38 0.0340(15) 0.0339(15) 0.0318(15) 0.0130(12) 0.0008(11) 0.0160(12)
C39 0.0367(15) 0.0389(16) 0.0269(14) 0.0115(12) 0.0068(11) 0.0188(13)
C40 0.0406(17) 0.0537(19) 0.0264(15) 0.0105(14) 0.0069(12) 0.0254(15)
C41 0.0470(19) 0.082(3) 0.0329(17) 0.0040(17) -0.0084(14) 0.0351(19)
C42 0.0335(14) 0.0324(14) 0.0163(12) 0.0045(10) 0.0032(10) 0.0166(12)
C43 0.0299(14) 0.0315(14) 0.0260(14) 0.0049(11) 0.0040(11) 0.0149(12)
C44 0.0392(16) 0.0285(14) 0.0292(15) 0.0071(12) 0.0054(12) 0.0086(12)
C45 0.0507(18) 0.0293(14) 0.0237(14) 0.0051(11) 0.0022(12) 0.0205(13)
C46 0.0522(18) 0.0347(15) 0.0185(13) 0.0004(11) -0.0025(12) 0.0259(14)
C47 0.0302(14) 0.0339(14) 0.0207(13) 0.0031(11) 0.0009(10) 0.0140(12)
C48 0.0302(15) 0.0376(16) 0.0315(15) 0.0012(12) -0.0003(11) 0.0117(12)
C49 0.0354(15) 0.0327(15) 0.0271(15) 0.0021(12) 0.0063(12) 0.0058(12)
C50 0.0227(13) 0.0344(15) 0.0292(14) -0.0026(12) 0.0048(11) 0.0101(11)
C51 0.0284(15) 0.053(2) 0.0325(16) -0.0103(14) 0.0067(12) 0.0072(14)
C52 0.0227(13) 0.0341(15) 0.0284(14) -0.0019(12) 0.0045(11) 0.0072(11)
C53 0.0237(13) 0.0213(12) 0.0281(14) 0.0007(10) 0.0050(10) 0.0069(10)
C54 0.0217(12) 0.0262(13) 0.0295(14) -0.0002(11) 0.0011(10) 0.0071(10)
C55 0.0280(13) 0.0215(12) 0.0251(13) 0.0014(10) -0.0003(10) 0.0097(10)
C56 0.0334(14) 0.0315(14) 0.0228(13) 0.0026(11) 0.0023(11) 0.0140(12)
C57 0.0390(16) 0.0291(14) 0.0242(14) 0.0073(11) 0.0052(11) 0.0120(12)
C58 0.0258(13) 0.0176(11) 0.0264(13) 0.0035(10) 0.0052(10) 0.0074(10)
C59 0.0218(12) 0.0206(12) 0.0264(13) 0.0039(10) 0.0035(10) 0.0067(10)
C60 0.0231(12) 0.0168(11) 0.0268(13) 0.0033(10) 0.0028(10) 0.0073(10)
C61 0.0256(13) 0.0283(13) 0.0228(13) 0.0063(11) 0.0053(10) 0.0128(11)
C62 0.078(3) 0.209(7) 0.028(2) 0.015(3) 0.012(2) 0.074(4)
C63 0.077(3) 0.108(4) 0.069(3) -0.003(3) 0.016(3) 0.014(3)
C64 0.092(4) 0.173(6) 0.057(3) -0.014(3) -0.002(3) 0.077(4)
C65 0.083(4) 0.344(12) 0.039(2) -0.014(4) 0.008(2) 0.123(6)
C66 0.028(2) 0.029(3) 0.018(2) 0.004(3) 0.0003(19) 0.005(2)
C67 0.036(3) 0.031(3) 0.025(2) 0.008(2) -0.005(2) 0.004(2)
C68 0.044(3) 0.034(3) 0.032(2) 0.012(2) -0.005(2) -0.005(2)
C69 0.037(3) 0.039(3) 0.027(2) 0.012(3) -0.002(2) -0.010(3)
C70 0.028(2) 0.050(3) 0.028(2) 0.010(2) -0.0015(18) -0.004(2)
C71 0.025(2) 0.039(3) 0.023(2) 0.006(2) 0.0046(18) 0.007(2)
C72 0.028(3) 0.054(4) 0.040(3) 0.005(3) 0.005(2) 0.022(2)
C66' 0.019(3) 0.030(4) 0.021(3) 0.009(4) 0.003(3) 0.006(3)
C67' 0.024(3) 0.027(3) 0.032(3) 0.004(3) 0.002(3) 0.004(3)
C68' 0.034(3) 0.032(3) 0.040(3) 0.005(3) 0.008(3) 0.002(3)
C69' 0.030(4) 0.041(4) 0.032(3) 0.006(3) 0.008(3) -0.007(3)
C70' 0.030(3) 0.047(4) 0.029(3) 0.007(4) 0.002(3) -0.003(3)
C71' 0.025(3) 0.040(3) 0.023(3) 0.009(3) 0.001(2) 0.008(3)
C72' 0.033(4) 0.055(5) 0.038(4) 0.012(4) 0.006(4) 0.022(4)
C73 0.0349(15) 0.0210(12) 0.0236(13) 0.0059(11) -0.0010(11) 0.0008(11)
C74 0.0369(15) 0.0218(13) 0.0240(13) 0.0082(10) 0.0064(11) 0.0116(11)
C75 0.0234(12) 0.0258(13) 0.0214(13) 0.0044(10) 0.0032(10) 0.0080(10)
C76 0.0273(13) 0.0259(13) 0.0235(13) 0.0063(11) 0.0046(10) 0.0100(11)
C77 0.0221(12) 0.0233(12) 0.0227(13) 0.0052(10) 0.0026(10) 0.0057(10)
C78 0.0202(12) 0.0211(12) 0.0240(13) 0.0060(10) 0.0020(10) 0.0059(10)
C79 0.0220(12) 0.0195(12) 0.0205(12) 0.0053(10) -0.0001(9) 0.0041(10)
C80 0.0256(13) 0.0330(14) 0.0223(13) 0.0100(11) 0.0074(10) 0.0099(11)
C81 0.0265(13) 0.0354(14) 0.0205(13) 0.0079(11) 0.0049(10) 0.0129(11)
C82 0.0182(12) 0.0277(13) 0.0227(13) 0.0058(10) 0.0039(10) 0.0049(10)
C83 0.0198(12) 0.0424(16) 0.0281(14) 0.0113(12) 0.0015(10) 0.0109(12)
C84 0.0217(13) 0.0375(15) 0.0218(13) 0.0090(11) 0.0000(10) 0.0066(11)
C85 0.0254(14) 0.075(2) 0.0245(15) 0.0233(15) 0.0064(11) 0.0195(15)
C86 0.0529(18) 0.0268(14) 0.0208(14) 0.0018(11) 0.0064(12) 0.0111(13)
C87 0.0420(16) 0.0335(15) 0.0219(14) 0.0061(12) 0.0015(12) 0.0112(13)
C88 0.055(2) 0.0477(18) 0.0229(15) 0.0104(13) 0.0050(13) 0.0191(16)
C89 0.065(2) 0.052(2) 0.0428(19) 0.0113(16) 0.0277(17) 0.0213(18)
N1 0.0214(10) 0.0261(11) 0.0231(11) 0.0043(9) 0.0000(8) 0.0072(9)
N2 0.0233(11) 0.0271(11) 0.0234(11) 0.0046(9) 0.0019(8) 0.0114(9)
N3 0.0278(11) 0.0313(12) 0.0254(11) 0.0075(9) 0.0024(9) 0.0154(10)
N4 0.0208(10) 0.0267(11) 0.0221(11) 0.0052(9) 0.0030(8) 0.0113(9)
N5 0.0368(15) 0.079(2) 0.0279(14) 0.0047(14) 0.0136(11) 0.0115(14)
N6 0.0234(11) 0.0257(11) 0.0240(11) 0.0033(9) 0.0053(9) 0.0076(9)
N7 0.0386(13) 0.0240(11) 0.0203(11) 0.0048(9) 0.0068(9) 0.0091(10)
N8 0.0246(11) 0.0345(12) 0.0199(11) 0.0070(9) 0.0021(9) 0.0077(9)
O1 0.0753(17) 0.0445(13) 0.0239(11) 0.0111(9) 0.0058(10) 0.0231(12)
O2 0.0744(17) 0.0694(16) 0.0272(11) 0.0070(11) -0.0075(11) 0.0486(14)
O3 0.0197(9) 0.0330(10) 0.0304(10) 0.0063(8) 0.0005(7) 0.0072(8)
O4 0.0333(11) 0.0437(12) 0.0292(10) 0.0054(9) -0.0030(8) 0.0167(9)
O5 0.0306(10) 0.0407(11) 0.0224(9) 0.0074(8) 0.0003(8) 0.0108(9)
O6 0.0408(12) 0.0520(13) 0.0207(10) 0.0039(9) 0.0068(8) 0.0187(10)
O7 0.0311(11) 0.0547(13) 0.0329(11) 0.0037(10) 0.0008(8) 0.0272(10)
O8 0.0365(12) 0.0859(18) 0.0270(11) 0.0106(11) 0.0020(9) 0.0323(12)
O9 0.0269(9) 0.0287(9) 0.0224(9) 0.0051(7) 0.0063(7) 0.0075(8)
O10 0.0285(10) 0.0360(10) 0.0238(9) 0.0007(8) 0.0001(7) 0.0132(8)
O11 0.0277(11) 0.0805(18) 0.0427(13) -0.0191(12) 0.0105(10) 0.0132(11)
O12 0.132(3) 0.433(10) 0.0345(17) 0.043(3) 0.033(2) 0.199(5)
O13 0.0205(9) 0.0412(11) 0.0227(9) 0.0094(8) 0.0051(7) 0.0114(8)
O14 0.0219(9) 0.0306(9) 0.0199(9) 0.0079(7) 0.0037(7) 0.0102(7)
O15 0.0386(11) 0.0399(11) 0.0314(10) 0.0133(9) 0.0149(9) 0.0222(9)
O16 0.0491(13) 0.0580(14) 0.0296(11) 0.0126(10) 0.0136(10) 0.0200(11)
S1 0.0297(3) 0.0337(4) 0.0293(3) 0.0017(3) 0.0051(3) 0.0167(3)
S2 0.0237(3) 0.0375(4) 0.0283(3) 0.0130(3) 0.0064(3) 0.0092(3)
S3 0.0491(4) 0.0402(4) 0.0252(4) 0.0105(3) 0.0034(3) 0.0141(3)
S4 0.0333(4) 0.0444(4) 0.0280(4) 0.0105(3) -0.0073(3) -0.0069(3)
C90 0.039(4) 0.051(4) 0.017(3) 0.012(3) 0.010(3) 0.026(3)
C91 0.048(4) 0.051(4) 0.024(3) 0.016(3) 0.011(3) 0.031(3)
C92 0.059(3) 0.053(3) 0.026(3) 0.016(3) 0.016(2) 0.032(3)
C93 0.065(4) 0.058(4) 0.027(4) 0.023(4) 0.016(3) 0.048(3)
C94 0.048(3) 0.066(3) 0.025(3) 0.014(3) 0.008(2) 0.041(3)
C95 0.035(3) 0.060(4) 0.020(3) 0.014(3) 0.007(3) 0.033(3)
C96 0.027(3) 0.068(5) 0.036(4) 0.006(4) 0.000(3) 0.027(3)
C90' 0.037(3) 0.054(4) 0.022(3) 0.019(3) 0.009(3) 0.031(3)
C91' 0.036(3) 0.044(3) 0.026(3) 0.015(2) 0.011(2) 0.025(2)
C92' 0.056(3) 0.050(3) 0.029(2) 0.017(2) 0.017(2) 0.030(2)
C93' 0.074(3) 0.068(3) 0.031(3) 0.022(2) 0.021(2) 0.057(3)
C94' 0.056(3) 0.074(4) 0.030(3) 0.021(4) 0.012(3) 0.044(3)
C95' 0.040(3) 0.068(3) 0.025(2) 0.020(2) 0.0068(19) 0.029(2)
C96' 0.033(3) 0.096(5) 0.044(4) 0.029(4) 0.001(3) 0.022(4)

loop_
_atom_type_symbol
_atom_type_description
_atom_type_scat_dispersion_real
_atom_type_scat_dispersion_imag
_atom_type_scat_source
C C 0.0181 0.0091 'International Tables Vol C Tables 4.2.6.8 and 6.1.1.4'
H H 0.0000 0.0000 'International Tables Vol C Tables 4.2.6.8 and 6.1.1.4'
N N 0.0311 0.0180 'International Tables Vol C Tables 4.2.6.8 and 6.1.1.4'
O O 0.0492 0.0322 'International Tables Vol C Tables 4.2.6.8 and 6.1.1.4'
S S 0.3331 0.5567 'International Tables Vol C Tables 4.2.6.8 and 6.1.1.4'

loop_
_geom_angle_atom_site_label_1
_geom_angle_atom_site_label_2
_geom_angle_atom_site_label_3
_geom_angle
N2 C1 N1 107.1(2)
N2 C1 S1 128.0(2)
N1 C1 S1 124.9(2)
O3 C2 N1 126.2(2)
O3 C2 C3 127.1(2)
N1 C2 C3 106.7(2)
N2 C3 C2 102.0(2)
N2 C3 C4 109.7(2)
C2 C3 C4 113.1(2)
N2 C3 H3 110.6
C2 C3 H3 110.6
C4 C3 H3 110.6
C5 C4 C3 108.6(2)
C5 C4 H4A 110.0
C3 C4 H4A 110.0
C5 C4 H4B 110.0
C3 C4 H4B 110.0
H4A C4 H4B 108.3
C6 C5 C12 119.1(3)
C6 C5 C4 120.2(3)
C12 C5 C4 120.6(2)
C7 C6 C5 121.2(3)
C7 C6 H6 119.4
C5 C6 H6 119.4
O1 C7 C6 118.2(3)
O1 C7 C10 122.0(3)
C6 C7 C10 119.8(3)
C9 C8 O1 121.5(4)
C9 C8 H8A 106.9
O1 C8 H8A 106.9
C9 C8 H8B 106.9
O1 C8 H8B 106.9
H8A C8 H8B 106.7
C8 C9 O2 124.4(4)
C8 C9 H9A 106.2
O2 C9 H9A 106.2
C8 C9 H9B 106.2
O2 C9 H9B 106.2
H9A C9 H9B 106.4
O2 C10 C11 118.6(3)
O2 C10 C7 121.9(3)
C11 C10 C7 119.5(3)
C10 C11 C12 121.1(3)
C10 C11 H11 119.4
C12 C11 H11 119.4
C11 C12 C5 119.2(3)
C11 C12 C13 118.5(3)
C5 C12 C13 122.3(2)
N2 C13 C18 111.6(2)
N2 C13 C12 110.3(2)
C18 C13 C12 112.8(2)
N2 C13 H13 107.3
C18 C13 H13 107.3
C12 C13 H13 107.3
N1 C14 C15 113.0(2)
N1 C14 H14A 109.0
C15 C14 H14A 109.0
N1 C14 H14B 109.0
C15 C14 H14B 109.0
H14A C14 H14B 107.8
C16 C15 C14 110.6(2)
C16 C15 H15A 109.5
C14 C15 H15A 109.5
C16 C15 H15B 109.5
C14 C15 H15B 109.5
H15A C15 H15B 108.1
O4 C16 C15 108.0(2)
O4 C16 H16A 110.1
C15 C16 H16A 110.1
O4 C16 H16B 110.1
C15 C16 H16B 110.1
H16A C16 H16B 108.4
O4 C17 H17A 109.5
O4 C17 H17B 109.5
H17A C17 H17B 109.5
O4 C17 H17C 109.5
H17A C17 H17C 109.5
H17B C17 H17C 109.5
C23 C18 C19 120.1(3)
C23 C18 C13 120.6(3)
C19 C18 C13 119.2(2)
C20 C19 C18 120.8(3)
C20 C19 H19 119.6
C18 C19 H19 119.6
C21 C20 C19 119.3(3)
C21 C20 H20 120.3
C19 C20 H20 120.3
C20 C21 C22 120.5(3)
C20 C21 H21 119.7
C22 C21 H21 119.7
C21 C22 C23 121.4(3)
C21 C22 H22 119.3
C23 C22 H22 119.3
C18 C23 C22 117.8(3)
C18 C23 C24 122.4(3)
C22 C23 C24 119.7(3)
C23 C24 H24A 109.5
C23 C24 H24B 109.5
H24A C24 H24B 109.5
C23 C24 H24C 109.5
H24A C24 H24C 109.5
H24B C24 H24C 109.5
N4 C25 N3 107.1(2)
N4 C25 S2 128.2(2)
N3 C25 S2 124.65(19)
O7 C26 N3 125.8(3)
O7 C26 C27 127.2(2)
N3 C26 C27 107.0(2)
N4 C27 C26 101.8(2)
N4 C27 C28 110.1(2)
C26 C27 C28 114.1(2)
N4 C27 H27 110.2
C26 C27 H27 110.2
C28 C27 H27 110.2
C29 C28 C27 109.5(2)
C29 C28 H28A 109.8
C27 C28 H28A 109.8
C29 C28 H28B 109.8
C27 C28 H28B 109.8
H28A C28 H28B 108.2
C30 C29 C36 119.4(2)
C30 C29 C28 119.6(2)
C36 C29 C28 121.0(2)
C31 C30 C29 121.5(2)
C31 C30 H30 119.3
C29 C30 H30 119.3
O6 C31 C30 118.2(2)
O6 C31 C34 122.5(3)
C30 C31 C34 119.3(2)
O6 C32 C33 110.2(3)
O6 C32 H32A 109.6
C33 C32 H32A 109.6
O6 C32 H32B 109.6
C33 C32 H32B 109.6
H32A C32 H32B 108.1
O5 C33 C32 110.3(3)
O5 C33 H33A 109.6
C32 C33 H33A 109.6
O5 C33 H33B 109.6
C32 C33 H33B 109.6
H33A C33 H33B 108.1
O5 C34 C35 119.3(2)
O5 C34 C31 121.2(2)
C35 C34 C31 119.5(2)
C34 C35 C36 121.6(2)
C34 C35 H35 119.2
C36 C35 H35 119.2
C35 C36 C29 118.7(2)
C35 C36 C37 117.9(2)
C29 C36 C37 123.4(2)
N4 C37 C36 109.9(2)
N4 C37 C42 110.9(2)
C36 C37 C42 109.9(2)
N4 C37 H37 108.7
C36 C37 H37 108.7
C42 C37 H37 108.7
N3 C38 C39 112.8(2)
N3 C38 H38A 109.0
C39 C38 H38A 109.0
N3 C38 H38B 109.0
C39 C38 H38B 109.0
H38A C38 H38B 107.8
C40 C39 C38 111.7(2)
C40 C39 H39A 109.3
C38 C39 H39A 109.3
C40 C39 H39B 109.3
C38 C39 H39B 109.3
H39A C39 H39B 107.9
O8 C40 C39 107.7(2)
O8 C40 H40A 110.2
C39 C40 H40A 110.2
O8 C40 H40B 110.2
C39 C40 H40B 110.2
H40A C40 H40B 108.5
O8 C41 H41A 109.5
O8 C41 H41B 109.5
H41A C41 H41B 109.5
O8 C41 H41C 109.5
H41A C41 H41C 109.5
H41B C41 H41C 109.5
C47 C42 C43 119.5(2)
C47 C42 C37 121.7(2)
C43 C42 C37 118.7(2)
C44 C43 C42 120.7(3)
C44 C43 H43 119.7
C42 C43 H43 119.7
C43 C44 C45 120.1(3)
C43 C44 H44 120.0
C45 C44 H44 120.0
C46 C45 C44 119.2(3)
C46 C45 H45 120.4
C44 C45 H45 120.4
C45 C46 C47 122.9(3)
C45 C46 H46 118.5
C47 C46 H46 118.5
C42 C47 C46 117.5(3)
C42 C47 C48 121.7(3)
C46 C47 C48 120.8(3)
C47 C48 H48A 109.5
C47 C48 H48B 109.5
H48A C48 H48B 109.5
C47 C48 H48C 109.5
H48A C48 H48C 109.5
H48B C48 H48C 109.5
N6 C49 N5 106.9(3)
N6 C49 S3 128.2(2)
N5 C49 S3 124.8(2)
N6 C50 C51 101.8(2)
N6 C50 C52 109.1(2)
C51 C50 C52 112.7(2)
N6 C50 H50 111.0
C51 C50 H50 111.0
C52 C50 H50 111.0
O11 C51 N5 125.8(3)
O11 C51 C50 127.3(3)
N5 C51 C50 106.9(3)
C53 C52 C50 108.5(2)
C53 C52 H52A 110.0
C50 C52 H52A 110.0
C53 C52 H52B 110.0
C50 C52 H52B 110.0
H52A C52 H52B 108.4
C54 C53 C60 119.2(2)
C54 C53 C52 119.9(2)
C60 C53 C52 120.9(2)
C55 C54 C53 121.5(2)
C55 C54 H54 119.3
C53 C54 H54 119.3
O10 C55 C54 118.0(2)
O10 C55 C58 122.7(2)
C54 C55 C58 119.3(2)
O10 C56 C57 110.5(2)
O10 C56 H56A 109.5
C57 C56 H56A 109.5
O10 C56 H56B 109.5
C57 C56 H56B 109.5
H56A C56 H56B 108.1
O9 C57 C56 109.6(2)
O9 C57 H57A 109.8
C56 C57 H57A 109.8
O9 C57 H57B 109.8
C56 C57 H57B 109.8
H57A C57 H57B 108.2
O9 C58 C59 118.9(2)
O9 C58 C55 121.7(2)
C59 C58 C55 119.5(2)
C58 C59 C60 121.4(2)
C58 C59 H59 119.3
C60 C59 H59 119.3
C59 C60 C53 119.0(2)
C59 C60 C61 118.2(2)
C53 C60 C61 122.7(2)
N6 C61 C60 110.2(2)
N6 C61 C66' 105.7(6)
C60 C61 C66' 109.7(6)
C63 C62 N5 110.1(5)
C63 C62 H62A 109.6
N5 C62 H62A 109.6
C63 C62 H62B 109.6
N5 C62 H62B 109.6
H62A C62 H62B 108.2
C62 C63 C64 111.8(5)
C62 C63 H63 124.1
C64 C63 H63 124.1
O12 C64 C63 112.4(4)
O12 C64 H64A 109.1
C63 C64 H64A 109.1
O12 C64 H64B 109.1
C63 C64 H64B 109.1
H64A C64 H64B 107.9
O12 C65 H65A 109.5
O12 C65 H65B 109.5
H65A C65 H65B 109.5
O12 C65 H65C 109.5
H65A C65 H65C 109.5
H65B C65 H65C 109.5
C71 C66 C67 120.1(6)
C68 C67 C66 120.8(7)
C68 C67 H67 119.6
C66 C67 H67 119.6
C69 C68 C67 119.6(6)
C69 C68 H68 120.2
C67 C68 H68 120.2
C68 C69 C70 120.6(6)
C68 C69 H69 119.7
C70 C69 H69 119.7
C71 C70 C69 120.3(6)
C71 C70 H70 119.9
C69 C70 H70 119.9
C66 C71 C70 118.6(7)
C66 C71 C72 122.3(5)
C70 C71 C72 119.0(6)
C71 C72 H72A 109.5
C71 C72 H72B 109.5
H72A C72 H72B 109.5
C71 C72 H72C 109.5
H72A C72 H72C 109.5
H72B C72 H72C 109.5
C71' C66' C67' 119.5(9)
C71' C66' C61 122.2(8)
C67' C66' C61 118.2(7)
C68' C67' C66' 121.5(9)
C68' C67' H67' 119.2
C66' C67' H67' 119.2
C69' C68' C67' 118.3(9)
C69' C68' H68' 120.8
C67' C68' H68' 120.8
C68' C69' C70' 121.6(9)
C68' C69' H69' 119.2
C70' C69' H69' 119.2
C71' C70' C69' 119.8(12)
C71' C70' H70' 120.1
C69' C70' H70' 120.1
C70' C71' C66' 119.2(10)
C70' C71' C72' 118.7(9)
C66' C71' C72' 122.1(8)
C71' C72' H72D 109.5
C71' C72' H72E 109.5
H72D C72' H72E 109.5
C71' C72' H72F 109.5
H72D C72' H72F 109.5
H72E C72' H72F 109.5
N8 C73 N7 107.5(2)
N8 C73 S4 128.3(2)
N7 C73 S4 124.2(2)
O15 C74 N7 126.1(2)
O15 C74 C75 127.1(2)
N7 C74 C75 106.8(2)
N8 C75 C74 101.8(2)
N8 C75 C76 110.5(2)
C74 C75 C76 113.9(2)
N8 C75 H75 110.1
C74 C75 H75 110.1
C76 C75 H75 110.1
C77 C76 C75 109.5(2)
C77 C76 H76A 109.8
C75 C76 H76A 109.8
C77 C76 H76B 109.8
C75 C76 H76B 109.8
H76A C76 H76B 108.2
C84 C77 C78 119.1(2)
C84 C77 C76 121.5(2)
C78 C77 C76 119.4(2)
C79 C78 C77 121.4(2)
C79 C78 H78 119.3
C77 C78 H78 119.3
O14 C79 C78 118.0(2)
O14 C79 C82 122.7(2)
C78 C79 C82 119.2(2)
O14 C80 C81 110.9(2)
O14 C80 H80A 109.5
C81 C80 H80A 109.5
O14 C80 H80B 109.5
C81 C80 H80B 109.5
H80A C80 H80B 108.0
O13 C81 C80 110.6(2)
O13 C81 H81A 109.5
C80 C81 H81A 109.5
O13 C81 H81B 109.5
C80 C81 H81B 109.5
H81A C81 H81B 108.1
O13 C82 C83 118.9(2)
O13 C82 C79 121.5(2)
C83 C82 C79 119.6(2)
C82 C83 C84 121.4(2)
C82 C83 H83 119.3
C84 C83 H83 119.3
C83 C84 C77 119.3(2)
C83 C84 C85 117.9(2)
C77 C84 C85 122.8(2)
C90 C85 N8 117.0(4)
C90 C85 C84 116.6(5)
N8 C85 C84 110.5(2)
N8 C85 C90' 107.6(3)
C84 C85 C90' 107.0(3)
N7 C86 C87 112.2(2)
N7 C86 H86A 109.2
C87 C86 H86A 109.2
N7 C86 H86B 109.2
C87 C86 H86B 109.2
H86A C86 H86B 107.9
C88 C87 C86 111.3(3)
C88 C87 H87A 109.4
C86 C87 H87A 109.4
C88 C87 H87B 109.4
C86 C87 H87B 109.4
H87A C87 H87B 108.0
O16 C88 C87 108.0(2)
O16 C88 H88A 110.1
C87 C88 H88A 110.1
O16 C88 H88B 110.1
C87 C88 H88B 110.1
H88A C88 H88B 108.4
O16 C89 H89A 109.5
O16 C89 H89B 109.5
H89A C89 H89B 109.5
O16 C89 H89C 109.5
H89A C89 H89C 109.5
H89B C89 H89C 109.5
C2 N1 C1 111.6(2)
C2 N1 C14 123.4(2)
C1 N1 C14 124.9(2)
C1 N2 C3 112.5(2)
C1 N2 C13 123.5(2)
C3 N2 C13 122.7(2)
C26 N3 C25 111.5(2)
C26 N3 C38 122.3(2)
C25 N3 C38 126.2(2)
C25 N4 C27 112.6(2)
C25 N4 C37 125.3(2)
C27 N4 C37 122.0(2)
C51 N5 C49 111.6(3)
C51 N5 C62 122.5(3)
C49 N5 C62 125.7(3)
C49 N6 C61 124.8(2)
C49 N6 C50 112.6(2)
C61 N6 C50 121.7(2)
C74 N7 C73 111.9(2)
C74 N7 C86 122.5(2)
C73 N7 C86 125.4(2)
C73 N8 C75 112.0(2)
C73 N8 C85 125.1(2)
C75 N8 C85 122.5(2)
C7 O1 C8 113.9(3)
C10 O2 C9 113.9(3)
C16 O4 C17 111.9(2)
C34 O5 C33 111.5(2)
C31 O6 C32 114.6(2)
C40 O8 C41 111.9(2)
C58 O9 C57 112.1(2)
C55 O10 C56 114.1(2)
C65 O12 C64 111.4(4)
C82 O13 C81 111.56(19)
C79 O14 C80 114.74(19)
C88 O16 C89 111.8(3)
C85 C90 C91 115.6(7)
C85 C90 C95 125.4(9)
C91 C90 C95 119.0(9)
C92 C91 C90 122.1(10)
C92 C91 H91 118.9
C90 C91 H91 118.9
C93 C92 C91 120.5(10)
C93 C92 H92 119.8
C91 C92 H92 119.8
C92 C93 C94 119.3(11)
C92 C93 H93 120.4
C94 C93 H93 120.4
C95 C94 C93 118.6(9)
C95 C94 H94 120.7
C93 C94 H94 120.7
C94 C95 C90 120.5(9)
C94 C95 C96 117.8(7)
C90 C95 C96 121.7(7)
C95 C96 H96A 109.5
C95 C96 H96B 109.5
H96A C96 H96B 109.5
C95 C96 H96C 109.5
H96A C96 H96C 109.5
H96B C96 H96C 109.5
C91' C90' C95' 119.6(7)
C91' C90' C85 121.4(5)
C95' C90' C85 119.0(7)
C90' C91' C92' 121.2(6)
C90' C91' H91' 119.4
C92' C91' H91' 119.4
C93' C92' C91' 118.6(7)
C93' C92' H92' 120.7
C91' C92' H92' 120.7
C92' C93' C94' 120.7(7)
C92' C93' H93' 119.6
C94' C93' H93' 119.6
C95' C94' C93' 118.8(10)
C95' C94' H94' 120.6
C93' C94' H94' 120.6
C94' C95' C90' 121.1(9)
C94' C95' C96' 117.7(7)
C90' C95' C96' 121.1(7)
C95' C96' H96D 109.5
C95' C96' H96E 109.5
H96D C96' H96E 109.5
C95' C96' H96F 109.5
H96D C96' H96F 109.5
H96E C96' H96F 109.5

loop_
_geom_bond_atom_site_label_1
_geom_bond_atom_site_label_2
_geom_bond_distance
C1 N2 1.345(3)
C1 N1 1.396(3)
C1 S1 1.650(3)
C2 O3 1.217(3)
C2 N1 1.373(3)
C2 C3 1.505(3)
C3 N2 1.452(3)
C3 C4 1.522(4)
C3 H3 1.0000
C4 C5 1.501(4)
C4 H4A 0.9900
C4 H4B 0.9900
C5 C6 1.393(4)
C5 C12 1.396(4)
C6 C7 1.377(4)
C6 H6 0.9500
C7 O1 1.376(4)
C7 C10 1.387(5)
C8 C9 1.320(7)
C8 O1 1.411(5)
C8 H8A 0.9900
C8 H8B 0.9900
C9 O2 1.381(5)
C9 H9A 0.9900
C9 H9B 0.9900
C10 O2 1.369(4)
C10 C11 1.385(4)
C11 C12 1.392(4)
C11 H11 0.9500
C12 C13 1.528(4)
C13 N2 1.468(3)
C13 C18 1.515(4)
C13 H13 1.0000
C14 N1 1.465(3)
C14 C15 1.526(4)
C14 H14A 0.9900
C14 H14B 0.9900
C15 C16 1.512(4)
C15 H15A 0.9900
C15 H15B 0.9900
C16 O4 1.416(3)
C16 H16A 0.9900
C16 H16B 0.9900
C17 O4 1.416(3)
C17 H17A 0.9800
C17 H17B 0.9800
C17 H17C 0.9800
C18 C23 1.397(4)
C18 C19 1.397(4)
C19 C20 1.381(4)
C19 H19 0.9500
C20 C21 1.375(5)
C20 H20 0.9500
C21 C22 1.376(5)
C21 H21 0.9500
C22 C23 1.399(5)
C22 H22 0.9500
C23 C24 1.493(5)
C24 H24A 0.9800
C24 H24B 0.9800
C24 H24C 0.9800
C25 N4 1.343(3)
C25 N3 1.399(3)
C25 S2 1.652(3)
C26 O7 1.214(3)
C26 N3 1.375(3)
C26 C27 1.503(4)
C27 N4 1.458(3)
C27 C28 1.516(4)
C27 H27 1.0000
C28 C29 1.505(4)
C28 H28A 0.9900
C28 H28B 0.9900
C29 C30 1.389(4)
C29 C36 1.398(3)
C30 C31 1.376(4)
C30 H30 0.9500
C31 O6 1.371(3)
C31 C34 1.397(4)
C32 O6 1.438(4)
C32 C33 1.486(5)
C32 H32A 0.9900
C32 H32B 0.9900
C33 O5 1.443(3)
C33 H33A 0.9900
C33 H33B 0.9900
C34 O5 1.376(3)
C34 C35 1.376(4)
C35 C36 1.392(4)
C35 H35 0.9500
C36 C37 1.530(3)
C37 N4 1.464(3)
C37 C42 1.540(4)
C37 H37 1.0000
C38 N3 1.461(3)
C38 C39 1.519(4)
C38 H38A 0.9900
C38 H38B 0.9900
C39 C40 1.512(4)
C39 H39A 0.9900
C39 H39B 0.9900
C40 O8 1.418(4)
C40 H40A 0.9900
C40 H40B 0.9900
C41 O8 1.419(4)
C41 H41A 0.9800
C41 H41B 0.9800
C41 H41C 0.9800
C42 C47 1.395(4)
C42 C43 1.416(4)
C43 C44 1.370(4)
C43 H43 0.9500
C44 C45 1.386(4)
C44 H44 0.9500
C45 C46 1.365(4)
C45 H45 0.9500
C46 C47 1.398(4)
C46 H46 0.9500
C47 C48 1.487(4)
C48 H48A 0.9800
C48 H48B 0.9800
C48 H48C 0.9800
C49 N6 1.344(4)
C49 N5 1.404(4)
C49 S3 1.649(3)
C50 N6 1.463(3)
C50 C51 1.504(4)
C50 C52 1.522(4)
C50 H50 1.0000
C51 O11 1.210(4)
C51 N5 1.377(5)
C52 C53 1.508(4)
C52 H52A 0.9900
C52 H52B 0.9900
C53 C54 1.390(4)
C53 C60 1.397(4)
C54 C55 1.380(4)
C54 H54 0.9500
C55 O10 1.369(3)
C55 C58 1.396(4)
C56 O10 1.435(3)
C56 C57 1.506(4)
C56 H56A 0.9900
C56 H56B 0.9900
C57 O9 1.439(3)
C57 H57A 0.9900
C57 H57B 0.9900
C58 O9 1.374(3)
C58 C59 1.378(4)
C59 C60 1.394(4)
C59 H59 0.9500
C60 C61 1.525(4)
C61 N6 1.462(3)
C61 C66' 1.631(12)
C62 C63 1.430(8)
C62 N5 1.503(5)
C62 H62A 0.9900
C62 H62B 0.9900
C63 C64 1.486(7)
C63 H63 0.9500
C64 O12 1.444(6)
C64 H64A 0.9900
C64 H64B 0.9900
C65 O12 1.390(5)
C65 H65A 0.9800
C65 H65B 0.9800
C65 H65C 0.9800
C66 C71 1.388(9)
C66 C67 1.389(8)
C67 C68 1.384(8)
C67 H67 0.9500
C68 C69 1.357(12)
C68 H68 0.9500
C69 C70 1.400(12)
C69 H69 0.9500
C70 C71 1.396(7)
C70 H70 0.9500
C71 C72 1.496(8)
C72 H72A 0.9800
C72 H72B 0.9800
C72 H72C 0.9800
C66' C71' 1.395(11)
C66' C67' 1.395(12)
C67' C68' 1.381(10)
C67' H67' 0.9500
C68' C69' 1.371(12)
C68' H68' 0.9500
C69' C70' 1.396(18)
C69' H69' 0.9500
C70' C71' 1.386(13)
C70' H70' 0.9500
C71' C72' 1.484(11)
C72' H72D 0.9800
C72' H72E 0.9800
C72' H72F 0.9800
C73 N8 1.346(3)
C73 N7 1.388(4)
C73 S4 1.649(3)
C74 O15 1.217(3)
C74 N7 1.363(4)
C74 C75 1.511(3)
C75 N8 1.454(3)
C75 C76 1.519(4)
C75 H75 1.0000
C76 C77 1.509(3)
C76 H76A 0.9900
C76 H76B 0.9900
C77 C84 1.396(4)
C77 C78 1.396(4)
C78 C79 1.383(3)
C78 H78 0.9500
C79 O14 1.367(3)
C79 C82 1.396(4)
C80 O14 1.438(3)
C80 C81 1.497(4)
C80 H80A 0.9900
C80 H80B 0.9900
C81 O13 1.440(3)
C81 H81A 0.9900
C81 H81B 0.9900
C82 O13 1.377(3)
C82 C83 1.380(4)
C83 C84 1.391(4)
C83 H83 0.9500
C84 C85 1.531(4)
C85 C90 1.349(9)
C85 N8 1.461(3)
C85 C90' 1.685(9)
C86 N7 1.468(3)
C86 C87 1.526(4)
C86 H86A 0.9900
C86 H86B 0.9900
C87 C88 1.508(4)
C87 H87A 0.9900
C87 H87B 0.9900
C88 O16 1.415(4)
C88 H88A 0.9900
C88 H88B 0.9900
C89 O16 1.421(4)
C89 H89A 0.9800
C89 H89B 0.9800
C89 H89C 0.9800
C90 C91 1.383(12)
C90 C95 1.392(11)
C91 C92 1.375(10)
C91 H91 0.9500
C92 C93 1.341(16)
C92 H92 0.9500
C93 C94 1.473(17)
C93 H93 0.9500
C94 C95 1.378(10)
C94 H94 0.9500
C95 C96 1.527(12)
C96 H96A 0.9800
C96 H96B 0.9800
C96 H96C 0.9800
C90' C91' 1.387(10)
C90' C95' 1.405(8)
C91' C92' 1.395(7)
C91' H91' 0.9500
C92' C93' 1.388(9)
C92' H92' 0.9500
C93' C94' 1.439(15)
C93' H93' 0.9500
C94' C95' 1.359(13)
C94' H94' 0.9500
C95' C96' 1.499(10)
C96' H96D 0.9800
C96' H96E 0.9800
C96' H96F 0.9800
